data_4349969
loop_
_publ_author_name
'Zhang, Xiaofeng'
'Zhang, Zilong'
'Xiang, Shiqun'
'Zhu, Yingzu'
'Chen, Changneng'
'Huang, Deguang'

_publ_section_title
;
 Base induced C--CN bond cleavage at room temperature: a convenient method
 for the activation of acetonitrile
;
_journal_issue 5
_journal_name_full 'Inorganic Chemistry Frontiers'
_journal_page_first 1135
_journal_paper_doi 10.1039/C8QI01258J
_journal_volume 6
_journal_year 2019
_chemical_formula_moiety 'C27 H30 Cu N3 O3, C8 H20 N'
_chemical_formula_sum 'C35 H50 Cu N4 O3'
_chemical_formula_weight 638.33
_chemical_name_common '[Cu(NNN-Et-pincer)-OH] (Et4N)'
_space_group_IT_number 61
_space_group_name_Hall '-P 2ac 2ab'
_space_group_name_H-M_alt 'P b c a'
_symmetry_cell_setting orthorhombic
_symmetry_space_group_name_Hall '-P 2ac 2ab'
_symmetry_space_group_name_H-M 'P b c a'
_atom_sites_solution_hydrogens geom
_atom_sites_solution_primary direct
_atom_sites_solution_secondary difmap
_audit_creation_method SHELXL-97
_audit_update_record
;
2017-12-08 deposited with the CCDC.	2019-02-22 downloaded from the CCDC.
;
_cell_angle_alpha 90.00
_cell_angle_beta 90.00
_cell_angle_gamma 90.00
_cell_formula_units_Z 8
_cell_length_a 16.1634(4)
_cell_length_b 15.8968(3)
_cell_length_c 26.1094(6)
_cell_measurement_reflns_used 7713
_cell_measurement_temperature 100(2)
_cell_measurement_theta_max 73.2710
_cell_measurement_theta_min 4.2310
_cell_volume 6708.7(3)
_computing_cell_refinement 'CrysAlisPro, Agilent Technologies'
_computing_data_collection 'CrysAlisPro, Agilent Technologies'
_computing_data_reduction 'CrysAlisPro, Agilent Technologies'
_computing_molecular_graphics 'Bruker SHELXTL'
_computing_publication_material 'Bruker SHELXTL'
_computing_structure_refinement 'SHELXL-97 (Sheldrick, 1997)'
_computing_structure_solution 'SHELXS-97 (Sheldrick, 1990)'
_diffrn_ambient_temperature 100(2)
_diffrn_detector_area_resol_mean 10.5594
_diffrn_measured_fraction_theta_full 0.982
_diffrn_measured_fraction_theta_max 0.982
_diffrn_measurement_device_type 'SuperNova, Dual, Cu at zero, Atlas'
_diffrn_measurement_method '\w scans'
_diffrn_radiation_monochromator Mirror
_diffrn_radiation_source 'SuperNova (Cu) X-ray Source'
_diffrn_radiation_type CuK\a
_diffrn_radiation_wavelength 1.54184
_diffrn_reflns_av_R_equivalents 0.0270
_diffrn_reflns_av_sigmaI/netI 0.0309
_diffrn_reflns_limit_h_max 18
_diffrn_reflns_limit_h_min -19
_diffrn_reflns_limit_k_max 19
_diffrn_reflns_limit_k_min -15
_diffrn_reflns_limit_l_max 32
_diffrn_reflns_limit_l_min -23
_diffrn_reflns_number 16517
_diffrn_reflns_theta_full 73.40
_diffrn_reflns_theta_max 73.40
_diffrn_reflns_theta_min 3.39
_exptl_absorpt_coefficient_mu 1.223
_exptl_absorpt_correction_T_max 0.9414
_exptl_absorpt_correction_T_min 0.6405
_exptl_absorpt_correction_type multi-scan
_exptl_absorpt_process_details
; 
CrysAlisPro, Agilent Technologies,Version 1.171.36.28 
Empirical absorption correction using spherical harmonics, 
implemented in SCALE3 ABSPACK scaling algorithm. 
;
_exptl_crystal_colour brown-blue
_exptl_crystal_density_diffrn 1.264
_exptl_crystal_density_method 'not measured'
_exptl_crystal_description plate
_exptl_crystal_F_000 2728
_exptl_crystal_size_max 0.40
_exptl_crystal_size_mid 0.18
_exptl_crystal_size_min 0.05
_refine_diff_density_max 0.742
_refine_diff_density_min -0.596
_refine_diff_density_rms 0.080
_refine_ls_extinction_method none
_refine_ls_goodness_of_fit_ref 1.155
_refine_ls_hydrogen_treatment constr
_refine_ls_matrix_type full
_refine_ls_number_parameters 744
_refine_ls_number_reflns 6611
_refine_ls_number_restraints 1392
_refine_ls_restrained_S_all 1.083
_refine_ls_R_factor_all 0.0820
_refine_ls_R_factor_gt 0.0774
_refine_ls_shift/su_max 0.001
_refine_ls_shift/su_mean 0.000
_refine_ls_structure_factor_coef Fsqd
_refine_ls_weighting_details 'calc w=1/[\s^2^(Fo^2^)+(0.0369P)^2^+28.9478P] where P=(Fo^2^+2Fc^2^)/3'
_refine_ls_weighting_scheme calc
_refine_ls_wR_factor_gt 0.1746
_refine_ls_wR_factor_ref 0.1767
_reflns_number_gt 6064
_reflns_number_total 6611
_reflns_threshold_expression >2sigma(I)
_cod_data_source_file c8qi01258j2.cif
_cod_data_source_block Complex3
_cod_original_cell_volume 6708.7(2)
_cod_database_code 4349969

loop_
_symmetry_equiv_pos_as_xyz
'x, y, z'
'-x+1/2, -y, z+1/2'
'x+1/2, -y+1/2, -z'
'-x, y+1/2, -z+1/2'
'-x, -y, -z'
'x-1/2, y, -z-1/2'
'-x-1/2, y-1/2, z'
'x, -y-1/2, z-1/2'

loop_
_atom_site_label
_atom_site_type_symbol
_atom_site_fract_x
_atom_site_fract_y
_atom_site_fract_z
_atom_site_U_iso_or_equiv
_atom_site_adp_type
_atom_site_occupancy
_atom_site_symmetry_multiplicity
_atom_site_calc_flag
_atom_site_refinement_flags
_atom_site_disorder_assembly
_atom_site_disorder_group
Cu1 Cu 0.1552(3) 0.1068(2) 0.15149(12) 0.0135(5) Uani 0.542(3) 1 d PU A 1
O1 O 0.1018(6) -0.0414(5) 0.2760(3) 0.0289(13) Uani 0.542(3) 1 d PU A 1
O2 O 0.3416(5) 0.0281(5) 0.0557(2) 0.0262(13) Uani 0.542(3) 1 d PU A 1
O3 O 0.0971(7) 0.2040(6) 0.1391(4) 0.0208(18) Uani 0.542(3) 1 d PU A 1
H3A H 0.1164 0.2279 0.1130 0.031 Uiso 0.542(3) 1 calc PR A 1
N1 N 0.0957(8) 0.0638(7) 0.2154(4) 0.0213(11) Uani 0.542(3) 1 d PU A 1
N2 N 0.2194(5) 0.0074(4) 0.1667(2) 0.0173(10) Uani 0.542(3) 1 d PU A 1
N3 N 0.2305(7) 0.1052(7) 0.0893(3) 0.0213(11) Uani 0.542(3) 1 d PU A 1
C1 C 0.1250(7) -0.0052(6) 0.2367(3) 0.0223(11) Uani 0.542(3) 1 d PU A 1
C2 C 0.1979(5) -0.0388(5) 0.2075(3) 0.0196(10) Uani 0.542(3) 1 d PU A 1
C3 C 0.2385(5) -0.1145(4) 0.2171(3) 0.0215(11) Uani 0.542(3) 1 d PU A 1
H3B H 0.2251 -0.1472 0.2464 0.026 Uiso 0.542(3) 1 calc PR A 1
C4 C 0.2991(4) -0.1413(4) 0.1830(3) 0.0218(10) Uani 0.542(3) 1 d PU A 1
H4A H 0.3270 -0.1930 0.1886 0.026 Uiso 0.542(3) 1 calc PR A 1
C5 C 0.3189(4) -0.0917(4) 0.1405(3) 0.0211(10) Uani 0.542(3) 1 d PU A 1
H5A H 0.3598 -0.1094 0.1167 0.025 Uiso 0.542(3) 1 calc PR A 1
C6 C 0.2775(4) -0.0167(4) 0.1339(3) 0.0191(10) Uani 0.542(3) 1 d PU A 1
C7 C 0.2862(6) 0.0424(6) 0.0883(3) 0.0211(10) Uani 0.542(3) 1 d PU A 1
C8 C 0.2256(6) 0.1641(6) 0.0423(3) 0.0222(8) Uani 0.542(3) 1 d PU A 1
C9 C 0.2871(5) 0.2287(6) 0.0439(3) 0.0235(9) Uani 0.542(3) 1 d PU A 1
C10 C 0.2830(6) 0.2927(6) 0.0072(4) 0.0255(10) Uani 0.542(3) 1 d PU A 1
H10A H 0.3226 0.3369 0.0077 0.031 Uiso 0.542(3) 1 calc PR A 1
C11 C 0.2221(5) 0.2924(5) -0.0297(3) 0.0265(11) Uani 0.542(3) 1 d PU A 1
H11A H 0.2210 0.3357 -0.0548 0.032 Uiso 0.542(3) 1 calc PR A 1
C12 C 0.1625(5) 0.2300(5) -0.0310(3) 0.0259(11) Uani 0.542(3) 1 d PU A 1
H12A H 0.1211 0.2308 -0.0568 0.031 Uiso 0.542(3) 1 calc PR A 1
C13 C 0.1627(4) 0.1659(5) 0.0055(3) 0.0236(9) Uani 0.542(3) 1 d PU A 1
C14 C 0.0952(4) 0.0991(5) 0.0058(3) 0.0293(11) Uani 0.542(3) 1 d PU A 1
H14A H 0.0723 0.0945 0.0409 0.035 Uiso 0.542(3) 1 calc PR A 1
H14B H 0.0499 0.1171 -0.0172 0.035 Uiso 0.542(3) 1 calc PR A 1
C15 C 0.1254(5) 0.0141(5) -0.0108(3) 0.0345(13) Uani 0.542(3) 1 d PU A 1
H15A H 0.0793 -0.0260 -0.0100 0.052 Uiso 0.542(3) 1 calc PR A 1
H15B H 0.1691 -0.0050 0.0124 0.052 Uiso 0.542(3) 1 calc PR A 1
H15C H 0.1473 0.0178 -0.0457 0.052 Uiso 0.542(3) 1 calc PR A 1
C16 C 0.3540(5) 0.2251(5) 0.0827(3) 0.0285(11) Uani 0.542(3) 1 d PU A 1
H16A H 0.3872 0.1737 0.0765 0.034 Uiso 0.542(3) 1 calc PR A 1
H16B H 0.3284 0.2196 0.1170 0.034 Uiso 0.542(3) 1 calc PR A 1
C17 C 0.4121(5) 0.3003(5) 0.0834(3) 0.0352(13) Uani 0.542(3) 1 d PU A 1
H17A H 0.4345 0.3077 0.1180 0.053 Uiso 0.542(3) 1 calc PR A 1
H17B H 0.3817 0.3510 0.0734 0.053 Uiso 0.542(3) 1 calc PR A 1
H17C H 0.4577 0.2907 0.0593 0.053 Uiso 0.542(3) 1 calc PR A 1
C18 C 0.0270(7) 0.0918(8) 0.2319(6) 0.0249(9) Uani 0.542(3) 1 d PU A 1
C19 C -0.0526(9) 0.0538(8) 0.2265(6) 0.0294(9) Uani 0.542(3) 1 d PU A 1
C20 C -0.1185(7) 0.0939(8) 0.2503(4) 0.0317(11) Uani 0.542(3) 1 d PU A 1
H20A H -0.1717 0.0686 0.2488 0.038 Uiso 0.542(3) 1 calc PR A 1
C21 C -0.1098(6) 0.1695(7) 0.2762(4) 0.0317(12) Uani 0.542(3) 1 d PU A 1
H21A H -0.1562 0.1954 0.2919 0.038 Uiso 0.542(3) 1 calc PR A 1
C22 C -0.0328(5) 0.2064(7) 0.2787(4) 0.0308(12) Uani 0.542(3) 1 d PU A 1
H22A H -0.0272 0.2594 0.2952 0.037 Uiso 0.542(3) 1 calc PR A 1
C23 C 0.0370(6) 0.1685(7) 0.2580(5) 0.0281(10) Uani 0.542(3) 1 d PU A 1
C24 C 0.1012(6) 0.2176(6) 0.2740(4) 0.0335(13) Uani 0.542(3) 1 d PU A 1
H24A H 0.0784 0.2673 0.2919 0.040 Uiso 0.542(3) 1 calc PR A 1
H24B H 0.1316 0.2381 0.2436 0.040 Uiso 0.542(3) 1 calc PR A 1
C25 C 0.1651(6) 0.1715(6) 0.3113(4) 0.0385(14) Uani 0.542(3) 1 d PU A 1
H25A H 0.2080 0.2114 0.3219 0.058 Uiso 0.542(3) 1 calc PR A 1
H25B H 0.1908 0.1241 0.2933 0.058 Uiso 0.542(3) 1 calc PR A 1
H25C H 0.1357 0.1506 0.3416 0.058 Uiso 0.542(3) 1 calc PR A 1
C26 C -0.0586(16) -0.0254(15) 0.1953(8) 0.0340(12) Uani 0.542(3) 1 d PU A 1
H26A H -0.0159 -0.0652 0.2075 0.041 Uiso 0.542(3) 1 calc PR A 1
H26D H -0.1133 -0.0514 0.2018 0.041 Uiso 0.542(3) 1 calc PR A 1
C27 C -0.0488(5) -0.0149(5) 0.1413(3) 0.0386(14) Uani 0.542(3) 1 d PU A 1
H27A H -0.0537 -0.0696 0.1243 0.058 Uiso 0.542(3) 1 calc PR A 1
H27B H 0.0058 0.0092 0.1342 0.058 Uiso 0.542(3) 1 calc PR A 1
H27C H -0.0919 0.0230 0.1284 0.058 Uiso 0.542(3) 1 calc PR A 1
Cu1' Cu 0.1494(3) 0.0926(3) 0.13986(15) 0.0117(6) Uani 0.458(3) 1 d PU A 2
O1' O 0.1092(7) -0.0589(6) 0.2646(3) 0.0254(14) Uani 0.458(3) 1 d PU A 2
O2' O 0.3287(5) 0.0203(6) 0.0382(3) 0.0188(12) Uani 0.458(3) 1 d PU A 2
O3' O 0.0866(8) 0.1889(8) 0.1275(4) 0.0162(18) Uani 0.458(3) 1 d PU A 2
H3'A H 0.1026 0.2118 0.1003 0.024 Uiso 0.458(3) 1 calc PR A 2
N1' N 0.0970(10) 0.0536(8) 0.2068(4) 0.0212(11) Uani 0.458(3) 1 d PU A 2
N2' N 0.2137(5) -0.0086(5) 0.1510(3) 0.0174(11) Uani 0.458(3) 1 d PU A 2
N3' N 0.2261(9) 0.0977(9) 0.0790(4) 0.0202(11) Uani 0.458(3) 1 d PU A 2
C1' C 0.1302(8) -0.0186(7) 0.2246(4) 0.0225(11) Uani 0.458(3) 1 d PU A 2
C2' C 0.1952(6) -0.0574(5) 0.1911(3) 0.0189(10) Uani 0.458(3) 1 d PU A 2
C3' C 0.2338(5) -0.1337(5) 0.1967(3) 0.0200(11) Uani 0.458(3) 1 d PU A 2
H3'B H 0.2232 -0.1679 0.2258 0.024 Uiso 0.458(3) 1 calc PR A 2
C4' C 0.2887(5) -0.1601(5) 0.1588(3) 0.0207(11) Uani 0.458(3) 1 d PU A 2
H4'A H 0.3151 -0.2133 0.1616 0.025 Uiso 0.458(3) 1 calc PR A 2
C5' C 0.3047(5) -0.1085(5) 0.1169(3) 0.0189(11) Uani 0.458(3) 1 d PU A 2
H5'A H 0.3408 -0.1265 0.0903 0.023 Uiso 0.458(3) 1 calc PR A 2
C6' C 0.2672(5) -0.0308(5) 0.1147(3) 0.0182(10) Uani 0.458(3) 1 d PU A 2
C7' C 0.2781(6) 0.0334(6) 0.0724(3) 0.0193(11) Uani 0.458(3) 1 d PU A 2
C8' C 0.2300(5) 0.1571(5) 0.0459(3) 0.0222(9) Uani 0.458(3) 1 d PGU A 2
C9' C 0.2736(5) 0.2325(6) 0.0455(3) 0.0243(10) Uani 0.458(3) 1 d PGU A 2
C10' C 0.2672(5) 0.2864(4) 0.0038(3) 0.0254(11) Uani 0.458(3) 1 d PGU A 2
H10B H 0.2970 0.3380 0.0035 0.031 Uiso 0.458(3) 1 calc PR A 2
C11' C 0.2173(5) 0.2650(4) -0.0376(3) 0.0258(11) Uani 0.458(3) 1 d PGU A 2
H11B H 0.2130 0.3019 -0.0661 0.031 Uiso 0.458(3) 1 calc PR A 2
C12' C 0.1737(4) 0.1897(4) -0.0372(2) 0.0259(11) Uani 0.458(3) 1 d PGU A 2
H12B H 0.1396 0.1750 -0.0654 0.031 Uiso 0.458(3) 1 calc PR A 2
C13' C 0.1800(4) 0.1357(4) 0.0045(3) 0.0254(10) Uani 0.458(3) 1 d PGU A 2
C14' C 0.1324(6) 0.0550(7) 0.0062(4) 0.0335(12) Uani 0.458(3) 1 d PU A 2
H14C H 0.0893 0.0603 0.0330 0.040 Uiso 0.458(3) 1 calc PR A 2
H14D H 0.1707 0.0099 0.0173 0.040 Uiso 0.458(3) 1 calc PR A 2
C15' C 0.0896(6) 0.0257(7) -0.0442(4) 0.0417(15) Uani 0.458(3) 1 d PU A 2
H15D H 0.0629 -0.0289 -0.0386 0.063 Uiso 0.458(3) 1 calc PR A 2
H15E H 0.1310 0.0204 -0.0714 0.063 Uiso 0.458(3) 1 calc PR A 2
H15F H 0.0478 0.0672 -0.0543 0.063 Uiso 0.458(3) 1 calc PR A 2
C16' C 0.3296(6) 0.2513(6) 0.0922(4) 0.0280(11) Uani 0.458(3) 1 d PU A 2
H16C H 0.2943 0.2516 0.1232 0.034 Uiso 0.458(3) 1 calc PR A 2
H16D H 0.3692 0.2042 0.0959 0.034 Uiso 0.458(3) 1 calc PR A 2
C17' C 0.3795(6) 0.3341(6) 0.0914(4) 0.0319(14) Uani 0.458(3) 1 d PU A 2
H17D H 0.4260 0.3299 0.1153 0.048 Uiso 0.458(3) 1 calc PR A 2
H17E H 0.3436 0.3809 0.1016 0.048 Uiso 0.458(3) 1 calc PR A 2
H17F H 0.4006 0.3441 0.0567 0.048 Uiso 0.458(3) 1 calc PR A 2
C18' C 0.0201(7) 0.0966(9) 0.2355(6) 0.0249(9) Uani 0.458(3) 1 d PGU A 2
C19' C -0.0530(9) 0.0532(8) 0.2261(6) 0.0293(9) Uani 0.458(3) 1 d PGU A 2
C20' C -0.1281(7) 0.0862(8) 0.2424(5) 0.0317(12) Uani 0.458(3) 1 d PGU A 2
H20B H -0.1780 0.0565 0.2360 0.038 Uiso 0.458(3) 1 calc PR A 2
C21' C -0.1301(5) 0.1627(8) 0.2682(4) 0.0325(14) Uani 0.458(3) 1 d PGU A 2
H21B H -0.1815 0.1853 0.2794 0.039 Uiso 0.458(3) 1 calc PR A 2
C22' C -0.0571(5) 0.2061(6) 0.2776(4) 0.0309(13) Uani 0.458(3) 1 d PGU A 2
H22B H -0.0585 0.2584 0.2953 0.037 Uiso 0.458(3) 1 calc PR A 2
C23' C 0.0180(5) 0.1731(8) 0.2613(5) 0.0282(11) Uani 0.458(3) 1 d PGU A 2
C24' C 0.1230(7) 0.2055(8) 0.2631(4) 0.0347(14) Uani 0.458(3) 1 d PU A 2
H24C H 0.1593 0.1693 0.2419 0.042 Uiso 0.458(3) 1 calc PR A 2
H24D H 0.1302 0.2652 0.2533 0.042 Uiso 0.458(3) 1 calc PR A 2
C25' C 0.1361(7) 0.1892(7) 0.3264(4) 0.0388(16) Uani 0.458(3) 1 d PU A 2
H25D H 0.1928 0.2039 0.3361 0.058 Uiso 0.458(3) 1 calc PR A 2
H25E H 0.1259 0.1298 0.3343 0.058 Uiso 0.458(3) 1 calc PR A 2
H25F H 0.0971 0.2243 0.3456 0.058 Uiso 0.458(3) 1 calc PR A 2
C26' C -0.0582(19) -0.0321(17) 0.1997(10) 0.0337(12) Uani 0.458(3) 1 d PU A 2
H26B H -0.0341 -0.0751 0.2228 0.040 Uiso 0.458(3) 1 calc PR A 2
H26C H -0.0237 -0.0304 0.1684 0.040 Uiso 0.458(3) 1 calc PR A 2
C27' C -0.1478(6) -0.0608(6) 0.1845(4) 0.0400(15) Uani 0.458(3) 1 d PU A 2
H27D H -0.1455 -0.1170 0.1691 0.060 Uiso 0.458(3) 1 calc PR A 2
H27E H -0.1710 -0.0210 0.1597 0.060 Uiso 0.458(3) 1 calc PR A 2
H27F H -0.1828 -0.0623 0.2151 0.060 Uiso 0.458(3) 1 calc PR A 2
N4 N -0.08036(18) 0.3958(2) 0.09067(11) 0.0236(6) Uani 0.508(4) 1 d PU B 1
C28 C -0.0419(5) 0.4693(4) 0.1040(3) 0.0217(12) Uani 0.508(4) 1 d PU B 1
H28A H 0.0181 0.4584 0.1077 0.026 Uiso 0.508(4) 1 calc PR B 1
H28B H -0.0630 0.4875 0.1378 0.026 Uiso 0.508(4) 1 calc PR B 1
C29 C -0.0537(5) 0.5406(4) 0.0662(3) 0.0259(14) Uani 0.508(4) 1 d PU B 1
H29A H -0.0246 0.5907 0.0785 0.039 Uiso 0.508(4) 1 calc PR B 1
H29B H -0.1128 0.5531 0.0628 0.039 Uiso 0.508(4) 1 calc PR B 1
H29C H -0.0313 0.5241 0.0328 0.039 Uiso 0.508(4) 1 calc PR B 1
C30 C -0.1769(4) 0.4004(5) 0.0827(3) 0.0242(12) Uani 0.508(4) 1 d PU B 1
H30A H -0.1891 0.4390 0.0540 0.029 Uiso 0.508(4) 1 calc PR B 1
H30B H -0.1976 0.3439 0.0733 0.029 Uiso 0.508(4) 1 calc PR B 1
C31 C -0.2219(5) 0.4303(6) 0.1298(3) 0.0357(16) Uani 0.508(4) 1 d PU B 1
H31A H -0.2815 0.4315 0.1230 0.054 Uiso 0.508(4) 1 calc PR B 1
H31B H -0.2030 0.4870 0.1387 0.054 Uiso 0.508(4) 1 calc PR B 1
H31C H -0.2106 0.3920 0.1583 0.054 Uiso 0.508(4) 1 calc PR B 1
C32 C -0.0638(8) 0.3256(7) 0.1324(6) 0.0225(16) Uani 0.508(4) 1 d PU B 1
H32A H -0.0033 0.3165 0.1341 0.027 Uiso 0.508(4) 1 calc PR B 1
H32D H -0.0811 0.3486 0.1659 0.027 Uiso 0.508(4) 1 calc PR B 1
C33 C -0.1043(6) 0.2401(6) 0.1264(3) 0.0288(17) Uani 0.508(4) 1 d PU B 1
H33A H -0.0888 0.2041 0.1553 0.043 Uiso 0.508(4) 1 calc PR B 1
H33B H -0.0858 0.2142 0.0943 0.043 Uiso 0.508(4) 1 calc PR B 1
H33C H -0.1646 0.2469 0.1257 0.043 Uiso 0.508(4) 1 calc PR B 1
C34 C -0.0544(5) 0.3549(6) 0.0368(3) 0.0184(13) Uani 0.508(4) 1 d PU B 1
H34A H -0.0822 0.2997 0.0329 0.022 Uiso 0.508(4) 1 calc PR B 1
H34B H -0.0735 0.3918 0.0086 0.022 Uiso 0.508(4) 1 calc PR B 1
C35 C 0.0376(4) 0.3428(5) 0.0325(3) 0.0239(14) Uani 0.508(4) 1 d PU B 1
H35A H 0.0508 0.3170 -0.0006 0.036 Uiso 0.508(4) 1 calc PR B 1
H35B H 0.0568 0.3061 0.0602 0.036 Uiso 0.508(4) 1 calc PR B 1
H35C H 0.0653 0.3975 0.0351 0.036 Uiso 0.508(4) 1 calc PR B 1
N4' N -0.08036(18) 0.3958(2) 0.09067(11) 0.0236(6) Uani 0.492(4) 1 d PU B 2
C28' C -0.0090(5) 0.4696(5) 0.0861(3) 0.0209(12) Uani 0.492(4) 1 d PU B 2
H28C H 0.0431 0.4423 0.0752 0.025 Uiso 0.492(4) 1 calc PR B 2
H28D H -0.0258 0.5083 0.0583 0.025 Uiso 0.492(4) 1 calc PR B 2
C29' C 0.0100(5) 0.5225(5) 0.1332(3) 0.0314(15) Uani 0.492(4) 1 d PU B 2
H29D H 0.0534 0.5633 0.1250 0.047 Uiso 0.492(4) 1 calc PR B 2
H29E H 0.0288 0.4858 0.1610 0.047 Uiso 0.492(4) 1 calc PR B 2
H29F H -0.0401 0.5524 0.1440 0.047 Uiso 0.492(4) 1 calc PR B 2
C30' C -0.1578(4) 0.4466(5) 0.1076(3) 0.0256(13) Uani 0.492(4) 1 d PU B 2
H30C H -0.2053 0.4074 0.1095 0.031 Uiso 0.492(4) 1 calc PR B 2
H30D H -0.1478 0.4679 0.1427 0.031 Uiso 0.492(4) 1 calc PR B 2
C31' C -0.1825(5) 0.5199(5) 0.0745(3) 0.0343(18) Uani 0.492(4) 1 d PU B 2
H31D H -0.2316 0.5471 0.0890 0.051 Uiso 0.492(4) 1 calc PR B 2
H31E H -0.1951 0.4999 0.0399 0.051 Uiso 0.492(4) 1 calc PR B 2
H31F H -0.1369 0.5605 0.0730 0.051 Uiso 0.492(4) 1 calc PR B 2
C32' C -0.0520(9) 0.3436(8) 0.1339(7) 0.0224(17) Uani 0.492(4) 1 d PU B 2
H32B H -0.0485 0.3785 0.1652 0.027 Uiso 0.492(4) 1 calc PR B 2
H32C H 0.0039 0.3213 0.1265 0.027 Uiso 0.492(4) 1 calc PR B 2
C33' C -0.1111(6) 0.2712(6) 0.1429(4) 0.0279(16) Uani 0.492(4) 1 d PU B 2
H33D H -0.0908 0.2366 0.1713 0.042 Uiso 0.492(4) 1 calc PR B 2
H33E H -0.1148 0.2369 0.1118 0.042 Uiso 0.492(4) 1 calc PR B 2
H33F H -0.1660 0.2934 0.1515 0.042 Uiso 0.492(4) 1 calc PR B 2
C34' C -0.0873(5) 0.3590(6) 0.0424(3) 0.0204(14) Uani 0.492(4) 1 d PU B 2
H34C H -0.0947 0.4044 0.0168 0.024 Uiso 0.492(4) 1 calc PR B 2
H34D H -0.1381 0.3241 0.0418 0.024 Uiso 0.492(4) 1 calc PR B 2
C35' C -0.0156(4) 0.3050(4) 0.0258(3) 0.0214(13) Uani 0.492(4) 1 d PU B 2
H35D H -0.0273 0.2810 -0.0080 0.032 Uiso 0.492(4) 1 calc PR B 2
H35E H -0.0076 0.2595 0.0506 0.032 Uiso 0.492(4) 1 calc PR B 2
H35F H 0.0346 0.3394 0.0240 0.032 Uiso 0.492(4) 1 calc PR B 2

loop_
_atom_site_aniso_label
_atom_site_aniso_U_11
_atom_site_aniso_U_22
_atom_site_aniso_U_33
_atom_site_aniso_U_23
_atom_site_aniso_U_13
_atom_site_aniso_U_12
Cu1 0.0183(7) 0.0099(12) 0.0122(12) 0.0025(7) 0.0004(8) -0.0013(7)
O1 0.048(2) 0.022(3) 0.017(3) 0.006(2) 0.012(2) 0.006(2)
O2 0.024(2) 0.024(2) 0.031(3) 0.007(3) 0.011(2) 0.0042(19)
O3 0.029(3) 0.017(4) 0.017(4) 0.004(3) 0.002(3) 0.005(3)
N1 0.0264(17) 0.020(2) 0.018(2) 0.0076(17) 0.0057(18) -0.0023(17)
N2 0.0205(18) 0.012(2) 0.019(2) 0.0029(17) 0.0018(18) -0.0020(16)
N3 0.0212(18) 0.018(2) 0.024(2) 0.0089(19) 0.0082(19) 0.0039(16)
C1 0.0322(18) 0.018(2) 0.016(2) 0.0049(18) 0.0067(19) 0.0002(17)
C2 0.0262(17) 0.0144(19) 0.018(2) 0.0034(17) 0.0017(18) -0.0009(16)
C3 0.031(2) 0.013(2) 0.021(2) 0.0063(19) 0.000(2) 0.0002(18)
C4 0.027(2) 0.014(2) 0.024(2) 0.0066(19) -0.001(2) 0.0014(18)
C5 0.023(2) 0.0148(19) 0.025(2) 0.0046(19) 0.002(2) 0.0013(17)
C6 0.0211(18) 0.0131(19) 0.023(2) 0.0044(18) 0.0032(19) -0.0003(16)
C7 0.0210(18) 0.0173(18) 0.025(2) 0.0062(19) 0.0073(19) 0.0005(15)
C8 0.0220(16) 0.0206(17) 0.0239(16) 0.0089(15) 0.0099(14) 0.0069(15)
C9 0.024(2) 0.0193(17) 0.0270(17) 0.0074(15) 0.0109(16) 0.0046(16)
C10 0.029(2) 0.0194(19) 0.0276(19) 0.0061(17) 0.0120(18) 0.0074(18)
C11 0.034(2) 0.023(2) 0.023(2) 0.006(2) 0.0118(19) 0.008(2)
C12 0.032(2) 0.025(2) 0.021(2) 0.006(2) 0.0066(18) 0.009(2)
C13 0.0238(19) 0.024(2) 0.0234(17) 0.0061(18) 0.0079(16) 0.0073(17)
C14 0.027(2) 0.030(2) 0.031(2) 0.006(2) 0.005(2) 0.0024(19)
C15 0.030(3) 0.034(3) 0.039(3) 0.003(2) 0.003(2) 0.001(2)
C16 0.027(2) 0.027(2) 0.031(2) 0.009(2) 0.008(2) 0.000(2)
C17 0.034(3) 0.034(3) 0.038(3) 0.003(2) 0.008(2) -0.006(2)
C18 0.0293(18) 0.0241(17) 0.0211(19) 0.0078(15) 0.0073(16) -0.0026(15)
C19 0.0295(17) 0.0324(18) 0.0263(18) 0.0031(15) 0.0086(16) -0.0043(16)
C20 0.030(2) 0.037(2) 0.028(2) 0.0000(19) 0.009(2) -0.006(2)
C21 0.031(3) 0.035(2) 0.029(2) 0.0011(19) 0.008(2) -0.001(2)
C22 0.034(3) 0.029(2) 0.030(2) 0.0039(18) 0.007(3) -0.002(2)
C23 0.032(2) 0.0243(19) 0.028(2) 0.0071(17) 0.009(2) -0.002(2)
C24 0.038(3) 0.030(2) 0.033(3) 0.002(2) 0.009(2) -0.006(2)
C25 0.039(3) 0.037(3) 0.039(3) -0.001(3) 0.004(3) -0.006(3)
C26 0.029(2) 0.037(2) 0.036(2) -0.002(2) 0.006(2) -0.007(2)
C27 0.033(3) 0.043(3) 0.039(3) -0.006(2) 0.005(3) -0.008(3)
Cu1' 0.0157(9) 0.0048(12) 0.0146(15) 0.0016(8) 0.0031(10) 0.0010(8)
O1' 0.040(2) 0.018(3) 0.017(3) 0.005(2) 0.009(2) 0.003(2)
O2' 0.018(2) 0.018(2) 0.021(3) -0.001(2) 0.005(2) 0.0003(19)
O3' 0.023(3) 0.014(3) 0.012(4) 0.001(3) 0.003(3) 0.005(2)
N1' 0.0257(18) 0.019(2) 0.018(2) 0.0082(18) 0.0060(19) -0.0005(18)
N2' 0.0211(19) 0.011(2) 0.020(2) 0.0039(18) 0.003(2) 0.0011(17)
N3' 0.0197(19) 0.019(2) 0.022(2) 0.0062(19) 0.0090(19) 0.0035(17)
C1' 0.0310(18) 0.018(2) 0.018(2) 0.0053(19) 0.0050(19) -0.0002(17)
C2' 0.0242(19) 0.014(2) 0.019(2) 0.0045(18) 0.002(2) -0.0004(17)
C3' 0.026(2) 0.013(2) 0.021(2) 0.006(2) -0.001(2) -0.0005(19)
C4' 0.023(2) 0.014(2) 0.025(3) 0.004(2) 0.001(2) 0.0007(19)
C5' 0.019(2) 0.013(2) 0.025(2) 0.001(2) 0.003(2) 0.0021(19)
C6' 0.0200(19) 0.0126(18) 0.022(2) 0.0029(18) 0.0039(19) 0.0004(16)
C7' 0.019(2) 0.0161(19) 0.022(2) 0.005(2) 0.007(2) 0.0008(17)
C8' 0.0215(18) 0.0207(17) 0.0243(17) 0.0082(15) 0.0096(16) 0.0074(16)
C9' 0.026(2) 0.0203(17) 0.0268(17) 0.0076(16) 0.0115(17) 0.0054(17)
C10' 0.029(2) 0.019(2) 0.028(2) 0.0061(18) 0.0125(19) 0.007(2)
C11' 0.032(2) 0.021(2) 0.024(2) 0.008(2) 0.0104(19) 0.010(2)
C12' 0.028(2) 0.024(2) 0.025(2) 0.008(2) 0.006(2) 0.010(2)
C13' 0.025(2) 0.026(2) 0.0257(18) 0.0099(19) 0.0071(18) 0.0067(18)
C14' 0.029(2) 0.036(3) 0.035(3) 0.007(2) 0.004(2) -0.001(2)
C15' 0.036(3) 0.046(3) 0.044(3) 0.004(3) 0.002(3) -0.002(3)
C16' 0.030(3) 0.024(2) 0.030(2) 0.003(2) 0.013(2) 0.001(2)
C17' 0.033(3) 0.027(3) 0.035(3) -0.001(3) 0.019(3) -0.004(3)
C18' 0.0293(19) 0.0241(18) 0.0212(19) 0.0075(16) 0.0089(16) -0.0023(16)
C19' 0.0295(18) 0.0324(18) 0.0260(19) 0.0026(16) 0.0087(17) -0.0043(16)
C20' 0.031(2) 0.036(2) 0.028(3) -0.001(2) 0.010(2) -0.006(2)
C21' 0.031(3) 0.036(2) 0.030(3) -0.001(2) 0.011(3) -0.004(3)
C22' 0.033(3) 0.031(2) 0.029(2) 0.000(2) 0.012(3) -0.002(3)
C23' 0.033(2) 0.0254(19) 0.027(2) 0.0055(17) 0.009(2) -0.003(2)
C24' 0.037(3) 0.031(3) 0.036(3) 0.005(2) 0.009(3) -0.007(3)
C25' 0.042(3) 0.038(3) 0.037(3) 0.000(3) 0.004(3) -0.007(3)
C26' 0.030(2) 0.036(2) 0.034(3) -0.001(2) 0.007(2) -0.007(2)
C27' 0.033(3) 0.044(3) 0.043(3) -0.003(3) 0.001(3) -0.007(3)
N4 0.0180(12) 0.0335(13) 0.0193(12) 0.0037(11) 0.0042(10) 0.0077(11)
C28 0.021(3) 0.022(2) 0.022(3) -0.002(2) 0.003(2) 0.004(2)
C29 0.030(3) 0.017(3) 0.031(3) 0.001(2) 0.000(3) 0.001(3)
C30 0.016(2) 0.034(3) 0.023(3) -0.003(2) -0.001(2) 0.005(2)
C31 0.021(3) 0.054(4) 0.032(3) -0.006(3) 0.003(3) 0.009(3)
C32 0.020(3) 0.032(4) 0.015(3) 0.007(3) 0.003(3) 0.007(3)
C33 0.028(3) 0.034(4) 0.024(4) 0.009(3) 0.002(3) -0.002(3)
C34 0.019(3) 0.024(3) 0.012(2) -0.003(2) 0.003(3) 0.003(3)
C35 0.022(3) 0.030(3) 0.020(3) -0.004(2) 0.006(2) 0.004(3)
N4' 0.0180(12) 0.0335(13) 0.0193(12) 0.0037(11) 0.0042(10) 0.0077(11)
C28' 0.019(3) 0.019(2) 0.025(3) -0.003(2) 0.006(2) 0.000(2)
C29' 0.030(3) 0.029(3) 0.035(3) -0.010(3) 0.012(3) -0.007(3)
C30' 0.017(2) 0.030(3) 0.030(3) 0.001(2) 0.007(2) 0.007(2)
C31' 0.023(3) 0.029(4) 0.051(4) 0.010(3) 0.009(3) 0.013(3)
C32' 0.021(3) 0.031(4) 0.016(3) 0.005(3) 0.004(3) 0.006(3)
C33' 0.028(3) 0.033(4) 0.023(4) 0.010(3) 0.004(3) 0.005(3)
C34' 0.019(3) 0.025(3) 0.017(3) 0.001(2) -0.001(3) 0.002(3)
C35' 0.026(3) 0.022(3) 0.016(3) -0.004(2) 0.003(2) 0.002(3)

loop_
_atom_type_symbol
_atom_type_description
_atom_type_scat_dispersion_real
_atom_type_scat_dispersion_imag
_atom_type_scat_source
C C 0.0181 0.0091 'International Tables Vol C Tables 4.2.6.8 and 6.1.1.4'
H H 0.0000 0.0000 'International Tables Vol C Tables 4.2.6.8 and 6.1.1.4'
Cu Cu -1.9646 0.5888 'International Tables Vol C Tables 4.2.6.8 and 6.1.1.4'
N N 0.0311 0.0180 'International Tables Vol C Tables 4.2.6.8 and 6.1.1.4'
O O 0.0492 0.0322 'International Tables Vol C Tables 4.2.6.8 and 6.1.1.4'

loop_
_geom_angle_atom_site_label_1
_geom_angle_atom_site_label_2
_geom_angle_atom_site_label_3
_geom_angle
O3 Cu1 N2 177.4(4)
O3 Cu1 N3 100.2(5)
N2 Cu1 N3 80.3(4)
O3 Cu1 N1 100.7(5)
N2 Cu1 N1 79.1(4)
N3 Cu1 N1 158.6(5)
Cu1 O3 H3A 109.5
C18 N1 C1 117.5(12)
C18 N1 Cu1 124.8(11)
C1 N1 Cu1 117.1(7)
C6 N2 C2 122.5(6)
C6 N2 Cu1 119.0(5)
C2 N2 Cu1 118.2(5)
C7 N3 C8 118.0(8)
C7 N3 Cu1 115.2(7)
C8 N3 Cu1 126.6(8)
O1 C1 N1 129.0(8)
O1 C1 C2 119.7(7)
N1 C1 C2 111.3(7)
N2 C2 C3 119.6(7)
N2 C2 C1 114.4(6)
C3 C2 C1 125.8(6)
C4 C3 C2 118.8(6)
C4 C3 H3B 120.6
C2 C3 H3B 120.6
C3 C4 C5 119.8(6)
C3 C4 H4A 120.1
C5 C4 H4A 120.1
C6 C5 C4 118.3(6)
C6 C5 H5A 120.8
C4 C5 H5A 120.8
N2 C6 C5 120.9(6)
N2 C6 C7 113.1(6)
C5 C6 C7 125.8(7)
O2 C7 N3 128.6(8)
O2 C7 C6 119.0(7)
N3 C7 C6 112.4(7)
C13 C8 C9 120.8(6)
C13 C8 N3 126.4(8)
C9 C8 N3 112.1(8)
C10 C9 C8 117.9(7)
C10 C9 C16 122.1(8)
C8 C9 C16 120.0(7)
C11 C10 C9 120.7(7)
C11 C10 H10A 119.7
C9 C10 H10A 119.7
C10 C11 C12 121.2(7)
C10 C11 H11A 119.4
C12 C11 H11A 119.4
C11 C12 C13 120.4(7)
C11 C12 H12A 119.8
C13 C12 H12A 119.8
C12 C13 C8 119.0(7)
C12 C13 C14 120.8(7)
C8 C13 C14 120.2(7)
C15 C14 C13 113.2(6)
C15 C14 H14A 108.9
C13 C14 H14A 108.9
C15 C14 H14B 108.9
C13 C14 H14B 108.9
H14A C14 H14B 107.8
C14 C15 H15A 109.5
C14 C15 H15B 109.5
H15A C15 H15B 109.5
C14 C15 H15C 109.5
H15A C15 H15C 109.5
H15B C15 H15C 109.5
C9 C16 C17 115.4(7)
C9 C16 H16A 108.4
C17 C16 H16A 108.4
C9 C16 H16B 108.4
C17 C16 H16B 108.4
H16A C16 H16B 107.5
C16 C17 H17A 109.5
C16 C17 H17B 109.5
H17A C17 H17B 109.5
C16 C17 H17C 109.5
H17A C17 H17C 109.5
H17B C17 H17C 109.5
N1 C18 C23 111.5(11)
N1 C18 C19 127.3(11)
C23 C18 C19 121.2(7)
C20 C19 C18 117.0(7)
C20 C19 C26 125.2(14)
C18 C19 C26 117.8(13)
C21 C20 C19 122.5(8)
C21 C20 H20A 118.7
C19 C20 H20A 118.7
C22 C21 C20 119.0(7)
C22 C21 H21A 120.5
C20 C21 H21A 120.5
C21 C22 C23 122.0(7)
C21 C22 H22A 119.0
C23 C22 H22A 119.0
C24 C23 C22 104.4(8)
C24 C23 C18 137.1(9)
C22 C23 C18 118.1(7)
C23 C24 C25 114.6(10)
C23 C24 H24A 108.6
C25 C24 H24A 108.6
C23 C24 H24B 108.6
C25 C24 H24B 108.6
H24A C24 H24B 107.6
C24 C25 H25A 109.5
C24 C25 H25B 109.5
H25A C25 H25B 109.5
C24 C25 H25C 109.5
H25A C25 H25C 109.5
H25B C25 H25C 109.5
C27 C26 C19 115.4(15)
C27 C26 H26A 108.4
C19 C26 H26A 108.4
C27 C26 H26D 108.4
C19 C26 H26D 108.4
H26A C26 H26D 107.5
C26 C27 H27A 109.5
C26 C27 H27B 109.5
H27A C27 H27B 109.5
C26 C27 H27C 109.5
H27A C27 H27C 109.5
H27B C27 H27C 109.5
O3' Cu1' N2' 178.5(4)
O3' Cu1' N3' 99.5(6)
N2' Cu1' N3' 79.7(5)
O3' Cu1' N1' 99.9(6)
N2' Cu1' N1' 80.9(5)
N3' Cu1' N1' 160.6(6)
Cu1' O3' H3'A 109.5
C1' N1' C18' 120.6(12)
C1' N1' Cu1' 112.9(8)
C18' N1' Cu1' 126.4(11)
C6' N2' C2' 123.2(7)
C6' N2' Cu1' 117.6(6)
C2' N2' Cu1' 118.6(6)
C8' N3' C7' 116.5(10)
C8' N3' Cu1' 126.2(10)
C7' N3' Cu1' 117.2(8)
O1' C1' N1' 127.2(9)
O1' C1' C2' 117.4(9)
N1' C1' C2' 115.3(8)
N2' C2' C3' 119.6(8)
N2' C2' C1' 112.0(7)
C3' C2' C1' 128.4(8)
C2' C3' C4' 118.8(7)
C2' C3' H3'B 120.6
C4' C3' H3'B 120.6
C3' C4' C5' 119.9(7)
C3' C4' H4'A 120.1
C5' C4' H4'A 120.1
C6' C5' C4' 118.6(7)
C6' C5' H5'A 120.7
C4' C5' H5'A 120.7
N2' C6' C5' 119.8(7)
N2' C6' C7' 114.5(7)
C5' C6' C7' 125.7(8)
O2' C7' N3' 130.0(9)
O2' C7' C6' 119.5(8)
N3' C7' C6' 110.5(8)
N3' C8' C9' 131.6(8)
N3' C8' C13' 108.4(8)
C9' C8' C13' 120.0
C8' C9' C10' 120.0
C8' C9' C16' 117.2(6)
C10' C9' C16' 122.8(6)
C11' C10' C9' 120.0
C11' C10' H10B 120.0
C9' C10' H10B 120.0
C10' C11' C12' 120.0
C10' C11' H11B 120.0
C12' C11' H11B 120.0
C13' C12' C11' 120.0
C13' C12' H12B 120.0
C11' C12' H12B 120.0
C12' C13' C8' 120.0
C12' C13' C14' 121.0(6)
C8' C13' C14' 119.0(6)
C13' C14' C15' 117.4(7)
C13' C14' H14C 108.0
C15' C14' H14C 108.0
C13' C14' H14D 108.0
C15' C14' H14D 108.0
H14C C14' H14D 107.2
C14' C15' H15D 109.5
C14' C15' H15E 109.5
H15D C15' H15E 109.5
C14' C15' H15F 109.5
H15D C15' H15F 109.5
H15E C15' H15F 109.5
C17' C16' C9' 117.3(8)
C17' C16' H16C 108.0
C9' C16' H16C 108.0
C17' C16' H16D 108.0
C9' C16' H16D 108.0
H16C C16' H16D 107.2
C16' C17' H17D 109.5
C16' C17' H17E 109.5
H17D C17' H17E 109.5
C16' C17' H17F 109.5
H17D C17' H17F 109.5
H17E C17' H17F 109.5
C19' C18' C23' 120.0
C19' C18' N1' 111.3(10)
C23' C18' N1' 128.1(10)
C18' C19' C20' 120.0
C18' C19' C26' 124.7(14)
C20' C19' C26' 115.3(14)
C21' C20' C19' 120.0
C21' C20' H20B 120.0
C19' C20' H20B 120.0
C20' C21' C22' 120.0
C20' C21' H21B 120.0
C22' C21' H21B 120.0
C21' C22' C23' 120.0
C21' C22' H22B 120.0
C23' C22' H22B 120.0
C22' C23' C18' 120.0
C22' C23' C24' 135.9(8)
C18' C23' C24' 104.1(8)
C25' C24' C23' 95.8(8)
C25' C24' H24C 112.6
C23' C24' H24C 112.6
C25' C24' H24D 112.6
C23' C24' H24D 112.6
H24C C24' H24D 110.1
C24' C25' H25D 109.5
C24' C25' H25E 109.5
H25D C25' H25E 109.5
C24' C25' H25F 109.5
H25D C25' H25F 109.5
H25E C25' H25F 109.5
C19' C26' C27' 115.1(19)
C19' C26' H26B 108.5
C27' C26' H26B 108.5
C19' C26' H26C 108.5
C27' C26' H26C 108.5
H26B C26' H26C 107.5
C26' C27' H27D 109.5
C26' C27' H27E 109.5
H27D C27' H27E 109.5
C26' C27' H27F 109.5
H27D C27' H27F 109.5
H27E C27' H27F 109.5
C28 N4 C30 116.3(5)
C28 N4 C32 110.6(6)
C30 N4 C32 106.9(6)
C28 N4 C34 116.7(5)
C30 N4 C34 99.3(4)
C32 N4 C34 105.9(7)
N4 C28 C29 114.6(6)
N4 C28 H28A 108.6
C29 C28 H28A 108.6
N4 C28 H28B 108.6
C29 C28 H28B 108.6
H28A C28 H28B 107.6
C28 C29 H29A 109.5
C28 C29 H29B 109.5
H29A C29 H29B 109.5
C28 C29 H29C 109.5
H29A C29 H29C 109.5
H29B C29 H29C 109.5
C31 C30 N4 112.7(5)
C31 C30 H30A 109.0
N4 C30 H30A 109.0
C31 C30 H30B 109.0
N4 C30 H30B 109.0
H30A C30 H30B 107.8
C30 C31 H31A 109.5
C30 C31 H31B 109.5
H31A C31 H31B 109.5
C30 C31 H31C 109.5
H31A C31 H31C 109.5
H31B C31 H31C 109.5
C33 C32 N4 119.2(10)
C33 C32 H32A 107.5
N4 C32 H32A 107.5
C33 C32 H32D 107.5
N4 C32 H32D 107.5
H32A C32 H32D 107.0
C32 C33 H33A 109.5
C32 C33 H33B 109.5
H33A C33 H33B 109.5
C32 C33 H33C 109.5
H33A C33 H33C 109.5
H33B C33 H33C 109.5
C35 C34 N4 112.0(6)
C35 C34 H34A 109.2
N4 C34 H34A 109.2
C35 C34 H34B 109.2
N4 C34 H34B 109.2
H34A C34 H34B 107.9
C34 C35 H35A 109.5
C34 C35 H35B 109.5
H35A C35 H35B 109.5
C34 C35 H35C 109.5
H35A C35 H35C 109.5
H35B C35 H35C 109.5
C29' C28' H28C 107.7
C29' C28' H28D 107.7
H28C C28' H28D 107.1
C28' C29' H29D 109.5
C28' C29' H29E 109.5
H29D C29' H29E 109.5
C28' C29' H29F 109.5
H29D C29' H29F 109.5
H29E C29' H29F 109.5
C31' C30' H30C 108.1
C31' C30' H30D 108.1
H30C C30' H30D 107.3
C30' C31' H31D 109.5
C30' C31' H31E 109.5
H31D C31' H31E 109.5
C30' C31' H31F 109.5
H31D C31' H31F 109.5
H31E C31' H31F 109.5
C33' C32' H32B 109.5
C33' C32' H32C 109.5
H32B C32' H32C 108.1
C32' C33' H33D 109.5
C32' C33' H33E 109.5
H33D C33' H33E 109.5
C32' C33' H33F 109.5
H33D C33' H33F 109.5
H33E C33' H33F 109.5
C35' C34' H34C 108.3
C35' C34' H34D 108.3
H34C C34' H34D 107.4
C34' C35' H35D 109.5
C34' C35' H35E 109.5
H35D C35' H35E 109.5
C34' C35' H35F 109.5
H35D C35' H35F 109.5
H35E C35' H35F 109.5

loop_
_geom_bond_atom_site_label_1
_geom_bond_atom_site_label_2
_geom_bond_distance
Cu1 O3 1.836(11)
Cu1 N2 1.932(8)
Cu1 N3 2.030(10)
Cu1 N1 2.043(11)
O1 C1 1.234(10)
O2 C7 1.257(10)
O3 H3A 0.8400
N1 C18 1.272(16)
N1 C1 1.319(14)
N2 C6 1.326(9)
N2 C2 1.341(9)
N3 C7 1.346(13)
N3 C8 1.545(13)
C1 C2 1.501(10)
C2 C3 1.393(9)
C3 C4 1.388(10)
C3 H3B 0.9500
C4 C5 1.400(9)
C4 H4A 0.9500
C5 C6 1.378(9)
C5 H5A 0.9500
C6 C7 1.522(10)
C8 C13 1.399(10)
C8 C9 1.430(10)
C9 C10 1.401(9)
C9 C16 1.483(11)
C10 C11 1.377(11)
C10 H10A 0.9500
C11 C12 1.384(11)
C11 H11A 0.9500
C12 C13 1.395(9)
C12 H12A 0.9500
C13 C14 1.522(10)
C14 C15 1.501(11)
C14 H14A 0.9900
C14 H14B 0.9900
C15 H15A 0.9800
C15 H15B 0.9800
C15 H15C 0.9800
C16 C17 1.521(10)
C16 H16A 0.9900
C16 H16B 0.9900
C17 H17A 0.9800
C17 H17B 0.9800
C17 H17C 0.9800
C18 C23 1.406(10)
C18 C19 1.427(10)
C19 C20 1.390(10)
C19 C26 1.50(3)
C20 C21 1.384(11)
C20 H20A 0.9500
C21 C22 1.378(11)
C21 H21A 0.9500
C22 C23 1.389(11)
C22 H22A 0.9500
C23 C24 1.363(16)
C24 C25 1.598(15)
C24 H24A 0.9900
C24 H24B 0.9900
C25 H25A 0.9800
C25 H25B 0.9800
C25 H25C 0.9800
C26 C27 1.43(2)
C26 H26A 0.9900
C26 H26D 0.9900
C27 H27A 0.9800
C27 H27B 0.9800
C27 H27C 0.9800
Cu1' O3' 1.864(13)
Cu1' N2' 1.937(9)
Cu1' N3' 2.016(12)
Cu1' N1' 2.039(13)
O1' C1' 1.271(12)
O2' C7' 1.229(11)
O3' H3'A 0.8400
N1' C1' 1.351(16)
N1' C18' 1.604(16)
N2' C6' 1.330(11)
N2' C2' 1.339(11)
N3' C8' 1.283(14)
N3' C7' 1.334(15)
C1' C2' 1.498(12)
C2' C3' 1.372(11)
C3' C4' 1.393(12)
C3' H3'B 0.9500
C4' C5' 1.393(11)
C4' H4'A 0.9500
C5' C6' 1.376(11)
C5' H5'A 0.9500
C6' C7' 1.515(11)
C8' C9' 1.3900
C8' C13' 1.3900
C9' C10' 1.3900
C9' C16' 1.549(11)
C10' C11' 1.3900
C10' H10B 0.9500
C11' C12' 1.3900
C11' H11B 0.9500
C12' C13' 1.3900
C12' H12B 0.9500
C13' C14' 1.497(11)
C14' C15' 1.558(14)
C14' H14C 0.9900
C14' H14D 0.9900
C15' H15D 0.9800
C15' H15E 0.9800
C15' H15F 0.9800
C16' C17' 1.544(12)
C16' H16C 0.9900
C16' H16D 0.9900
C17' H17D 0.9800
C17' H17E 0.9800
C17' H17F 0.9800
C18' C19' 1.3900
C18' C23' 1.3900
C19' C20' 1.3900
C19' C26' 1.52(3)
C20' C21' 1.3900
C20' H20B 0.9500
C21' C22' 1.3900
C21' H21B 0.9500
C22' C23' 1.3900
C22' H22B 0.9500
C23' C24' 1.773(16)
C24' C25' 1.687(17)
C24' H24C 0.9900
C24' H24D 0.9900
C25' H25D 0.9800
C25' H25E 0.9800
C25' H25F 0.9800
C26' C27' 1.57(3)
C26' H26B 0.9900
C26' H26C 0.9900
C27' H27D 0.9800
C27' H27E 0.9800
C27' H27F 0.9800
N4 C28 1.370(8)
N4 C30 1.575(7)
N4 C32 1.582(14)
N4 C34 1.605(8)
C28 C29 1.514(10)
C28 H28A 0.9900
C28 H28B 0.9900
C29 H29A 0.9800
C29 H29B 0.9800
C29 H29C 0.9800
C30 C31 1.505(10)
C30 H30A 0.9900
C30 H30B 0.9900
C31 H31A 0.9800
C31 H31B 0.9800
C31 H31C 0.9800
C32 C33 1.516(13)
C32 H32A 0.9900
C32 H32D 0.9900
C33 H33A 0.9800
C33 H33B 0.9800
C33 H33C 0.9800
C34 C35 1.504(10)
C34 H34A 0.9900
C34 H34B 0.9900
C35 H35A 0.9800
C35 H35B 0.9800
C35 H35C 0.9800
C28' C29' 1.521(10)
C28' H28C 0.9900
C28' H28D 0.9900
C29' H29D 0.9800
C29' H29E 0.9800
C29' H29F 0.9800
C30' C31' 1.505(10)
C30' H30C 0.9900
C30' H30D 0.9900
C31' H31D 0.9800
C31' H31E 0.9800
C31' H31F 0.9800
C32' C33' 1.513(13)
C32' H32B 0.9900
C32' H32C 0.9900
C33' H33D 0.9800
C33' H33E 0.9800
C33' H33F 0.9800
C34' C35' 1.506(10)
C34' H34C 0.9900
C34' H34D 0.9900
C35' H35D 0.9800
C35' H35E 0.9800
C35' H35F 0.9800

loop_
_geom_torsion_atom_site_label_1
_geom_torsion_atom_site_label_2
_geom_torsion_atom_site_label_3
_geom_torsion_atom_site_label_4
_geom_torsion
O3 Cu1 N1 C18 13.0(13)
N2 Cu1 N1 C18 -169.7(13)
N3 Cu1 N1 C18 -153.5(13)
O3 Cu1 N1 C1 -176.8(8)
N2 Cu1 N1 C1 0.6(8)
N3 Cu1 N1 C1 16.8(19)
O3 Cu1 N2 C6 -101(11)
N3 Cu1 N2 C6 -0.4(6)
N1 Cu1 N2 C6 173.7(7)
O3 Cu1 N2 C2 86(11)
N3 Cu1 N2 C2 -174.1(6)
N1 Cu1 N2 C2 0.0(6)
O3 Cu1 N3 C7 176.0(7)
N2 Cu1 N3 C7 -1.4(7)
N1 Cu1 N3 C7 -17.5(18)
O3 Cu1 N3 C8 -8.5(10)
N2 Cu1 N3 C8 174.1(9)
N1 Cu1 N3 C8 158.0(12)
C18 N1 C1 O1 -11.6(18)
Cu1 N1 C1 O1 177.4(8)
C18 N1 C1 C2 170.0(11)
Cu1 N1 C1 C2 -0.9(10)
C6 N2 C2 C3 1.2(11)
Cu1 N2 C2 C3 174.7(6)
C6 N2 C2 C1 -174.0(7)
Cu1 N2 C2 C1 -0.4(9)
O1 C1 C2 N2 -177.6(8)
N1 C1 C2 N2 0.9(10)
O1 C1 C2 C3 7.6(13)
N1 C1 C2 C3 -173.9(8)
N2 C2 C3 C4 -1.7(11)
C1 C2 C3 C4 172.9(7)
C2 C3 C4 C5 0.9(11)
C3 C4 C5 C6 0.5(11)
C2 N2 C6 C5 0.2(11)
Cu1 N2 C6 C5 -173.2(6)
C2 N2 C6 C7 175.3(7)
Cu1 N2 C6 C7 1.8(8)
C4 C5 C6 N2 -1.1(11)
C4 C5 C6 C7 -175.5(7)
C8 N3 C7 O2 6.7(14)
Cu1 N3 C7 O2 -177.4(7)
C8 N3 C7 C6 -173.3(8)
Cu1 N3 C7 C6 2.6(9)
N2 C6 C7 O2 177.2(7)
C5 C6 C7 O2 -8.1(12)
N2 C6 C7 N3 -2.9(10)
C5 C6 C7 N3 171.9(8)
C7 N3 C8 C13 107.2(12)
Cu1 N3 C8 C13 -68.2(13)
C7 N3 C8 C9 -82.3(10)
Cu1 N3 C8 C9 102.4(9)
C13 C8 C9 C10 -0.9(11)
N3 C8 C9 C10 -172.0(8)
C13 C8 C9 C16 -179.0(9)
N3 C8 C9 C16 9.8(11)
C8 C9 C10 C11 -0.9(10)
C16 C9 C10 C11 177.2(9)
C9 C10 C11 C12 1.3(11)
C10 C11 C12 C13 0.2(11)
C11 C12 C13 C8 -2.0(11)
C11 C12 C13 C14 177.3(6)
C9 C8 C13 C12 2.3(11)
N3 C8 C13 C12 172.1(8)
C9 C8 C13 C14 -177.0(7)
N3 C8 C13 C14 -7.2(14)
C12 C13 C14 C15 109.1(8)
C8 C13 C14 C15 -71.5(9)
C10 C9 C16 C17 6.3(11)
C8 C9 C16 C17 -175.6(7)
C1 N1 C18 C23 111.7(11)
Cu1 N1 C18 C23 -78.1(13)
C1 N1 C18 C19 -67.9(16)
Cu1 N1 C18 C19 102.3(13)
N1 C18 C19 C20 176.5(17)
C23 C18 C19 C20 -3.1(10)
N1 C18 C19 C26 -4.1(17)
C23 C18 C19 C26 176.4(15)
C18 C19 C20 C21 3.1(11)
C26 C19 C20 C21 -176.3(16)
C19 C20 C21 C22 -0.3(12)
C20 C21 C22 C23 -2.7(12)
C21 C22 C23 C24 -172.1(11)
C21 C22 C23 C18 2.7(11)
N1 C18 C23 C24 -6.7(18)
C19 C18 C23 C24 172.9(14)
N1 C18 C23 C22 -179.3(14)
C19 C18 C23 C22 0.3(10)
C22 C23 C24 C25 115.8(9)
C18 C23 C24 C25 -57.5(16)
C20 C19 C26 C27 107.8(19)
C18 C19 C26 C27 -72(2)
O3' Cu1' N1' C1' 178.5(9)
N2' Cu1' N1' C1' -0.2(9)
N3' Cu1' N1' C1' -5(2)
O3' Cu1' N1' C18' 2.7(13)
N2' Cu1' N1' C18' -176.0(13)
N3' Cu1' N1' C18' 178.9(14)
O3' Cu1' N2' C6' 55(23)
N3' Cu1' N2' C6' -6.1(7)
N1' Cu1' N2' C6' 175.6(8)
O3' Cu1' N2' C2' -117(23)
N3' Cu1' N2' C2' -178.3(8)
N1' Cu1' N2' C2' 3.5(8)
O3' Cu1' N3' C8' 5.0(12)
N2' Cu1' N3' C8' -176.3(11)
N1' Cu1' N3' C8' -171.1(14)
O3' Cu1' N3' C7' -175.1(9)
N2' Cu1' N3' C7' 3.5(8)
N1' Cu1' N3' C7' 9(2)
C18' N1' C1' O1' -2.4(19)
Cu1' N1' C1' O1' -178.4(10)
C18' N1' C1' C2' 173.4(12)
Cu1' N1' C1' C2' -2.7(13)
C6' N2' C2' C3' 1.3(13)
Cu1' N2' C2' C3' 173.0(7)
C6' N2' C2' C1' -177.3(9)
Cu1' N2' C2' C1' -5.6(10)
O1' C1' C2' N2' -178.5(9)
N1' C1' C2' N2' 5.3(13)
O1' C1' C2' C3' 3.0(16)
N1' C1' C2' C3' -173.2(10)
N2' C2' C3' C4' -2.9(13)
C1' C2' C3' C4' 175.5(9)
C2' C3' C4' C5' 1.3(13)
C3' C4' C5' C6' 1.9(13)
C2' N2' C6' C5' 1.9(13)
Cu1' N2' C6' C5' -169.8(7)
C2' N2' C6' C7' 179.3(8)
Cu1' N2' C6' C7' 7.5(10)
C4' C5' C6' N2' -3.4(13)
C4' C5' C6' C7' 179.5(8)
C8' N3' C7' O2' -2.4(17)
Cu1' N3' C7' O2' 177.7(8)
C8' N3' C7' C6' 179.2(10)
Cu1' N3' C7' C6' -0.7(11)
N2' C6' C7' O2' 177.1(8)
C5' C6' C7' O2' -5.7(14)
N2' C6' C7' N3' -4.3(11)
C5' C6' C7' N3' 172.9(9)
C7' N3' C8' C9' -93.7(11)
Cu1' N3' C8' C9' 86.1(13)
C7' N3' C8' C13' 85.8(11)
Cu1' N3' C8' C13' -94.4(10)
N3' C8' C9' C10' 179.5(12)
C13' C8' C9' C10' 0.0
N3' C8' C9' C16' 0.8(11)
C13' C8' C9' C16' -178.6(8)
C8' C9' C10' C11' 0.0
C16' C9' C10' C11' 178.5(9)
C9' C10' C11' C12' 0.0
C10' C11' C12' C13' 0.0
C11' C12' C13' C8' 0.0
C11' C12' C13' C14' 178.9(8)
N3' C8' C13' C12' -179.6(9)
C9' C8' C13' C12' 0.0
N3' C8' C13' C14' 1.6(10)
C9' C8' C13' C14' -178.9(8)
C12' C13' C14' C15' 11.5(11)
C8' C13' C14' C15' -169.7(7)
C8' C9' C16' C17' 178.7(6)
C10' C9' C16' C17' 0.2(11)
C1' N1' C18' C19' -74.9(13)
Cu1' N1' C18' C19' 100.5(12)
C1' N1' C18' C23' 113.6(14)
Cu1' N1' C18' C23' -70.9(17)
C23' C18' C19' C20' 0.0
N1' C18' C19' C20' -172.2(14)
C23' C18' C19' C26' -178.0(18)
N1' C18' C19' C26' 9.7(15)
C18' C19' C20' C21' 0.0
C26' C19' C20' C21' 178.2(16)
C19' C20' C21' C22' 0.0
C20' C21' C22' C23' 0.0
C21' C22' C23' C18' 0.0
C21' C22' C23' C24' 178.2(14)
C19' C18' C23' C22' 0.0
N1' C18' C23' C22' 170.8(16)
C19' C18' C23' C24' -178.7(10)
N1' C18' C23' C24' -7.9(13)
C22' C23' C24' C25' 72.7(15)
C18' C23' C24' C25' -108.9(8)
C18' C19' C26' C27' -169.3(10)
C20' C19' C26' C27' 13(2)
C30 N4 C28 C29 -58.2(8)
C32 N4 C28 C29 179.7(8)
C34 N4 C28 C29 58.7(8)
C28 N4 C30 C31 -58.8(8)
C32 N4 C30 C31 65.3(9)
C34 N4 C30 C31 175.1(6)
C28 N4 C32 C33 177.1(10)
C30 N4 C32 C33 49.6(13)
C34 N4 C32 C33 -55.6(12)
C28 N4 C34 C35 53.7(8)
C30 N4 C34 C35 179.6(6)
C32 N4 C34 C35 -69.8(8)
